data_7701287
loop_
_publ_author_name
'Arndt, Perdita'
'Rei\&s, Melanie'
'Spannenberg, Anke'
'Schuenemann, Claas'
'Rei\&s, Fabian'
'Beweries, Torsten'

_publ_section_title
;
 A general benzylic C-H activation and C-C coupling reaction at
 zirconocenes mediated by C-N bond cleavage in tert-butylisocyanide --
 unusual formation of iminoacyl complexes
;
_journal_name_full 'Dalton Transactions'
_journal_paper_doi 10.1039/C9DT03120K
_journal_year 2019
_chemical_formula_sum 'C35 H44 N2 Zr'
_chemical_formula_weight 583.94
_space_group_crystal_system triclinic
_space_group_IT_number 2
_space_group_name_Hall '-P 1'
_space_group_name_H-M_alt 'P -1'
_symmetry_space_group_name_Hall '-P 1'
_symmetry_space_group_name_H-M 'P -1'
_atom_sites_solution_hydrogens geom
_audit_creation_method SHELXL-2014/7
_audit_update_record
;
2019-07-16 deposited with the CCDC.    2019-10-01 downloaded from the CCDC.
;
_cell_angle_alpha 87.887(3)
_cell_angle_beta 83.265(3)
_cell_angle_gamma 85.072(3)
_cell_formula_units_Z 2
_cell_length_a 9.3286(10)
_cell_length_b 10.6590(11)
_cell_length_c 14.8127(16)
_cell_measurement_reflns_used 9092
_cell_measurement_temperature 150(2)
_cell_measurement_theta_max 30.60
_cell_measurement_theta_min 2.34
_cell_volume 1456.8(3)
_computing_cell_refinement 'SAINT (Bruker, 2013)'
_computing_data_collection 'APEX2 (Bruker, 2014)'
_computing_data_reduction SAINT
_computing_structure_refinement 'SHELXL-2014/7 (Sheldrick, 2015)'
_computing_structure_solution 'SHELXS-97 (Sheldrick, 2008)'
_diffrn_ambient_temperature 150(2)
_diffrn_detector_area_resol_mean 8.3333
_diffrn_measured_fraction_theta_full 1.000
_diffrn_measured_fraction_theta_max 1.000
_diffrn_measurement_device_type 'Bruker APEX-II CCD'
_diffrn_measurement_method '\f and \w scans'
_diffrn_radiation_type MoK\a
_diffrn_radiation_wavelength 0.71073
_diffrn_reflns_av_R_equivalents 0.0245
_diffrn_reflns_av_unetI/netI 0.0136
_diffrn_reflns_Laue_measured_fraction_full 1.000
_diffrn_reflns_Laue_measured_fraction_max 1.000
_diffrn_reflns_limit_h_max 12
_diffrn_reflns_limit_h_min -12
_diffrn_reflns_limit_k_max 14
_diffrn_reflns_limit_k_min -14
_diffrn_reflns_limit_l_max 19
_diffrn_reflns_limit_l_min -19
_diffrn_reflns_number 55886
_diffrn_reflns_point_group_measured_fraction_full 1.000
_diffrn_reflns_point_group_measured_fraction_max 1.000
_diffrn_reflns_theta_full 25.242
_diffrn_reflns_theta_max 27.999
_diffrn_reflns_theta_min 1.385
_diffrn_source 'fine-focus sealed tube'
_exptl_absorpt_coefficient_mu 0.404
_exptl_absorpt_correction_T_max 0.96
_exptl_absorpt_correction_T_min 0.90
_exptl_absorpt_correction_type multi-scan
_exptl_absorpt_process_details 'SADABS (Bruker, 2014)'
_exptl_crystal_colour colourless
_exptl_crystal_density_diffrn 1.331
_exptl_crystal_description needle
_exptl_crystal_F_000 616
_exptl_crystal_size_max 0.424
_exptl_crystal_size_mid 0.160
_exptl_crystal_size_min 0.110
_refine_diff_density_max 0.634
_refine_diff_density_min -0.442
_refine_diff_density_rms 0.052
_refine_ls_extinction_method none
_refine_ls_goodness_of_fit_ref 1.045
_refine_ls_hydrogen_treatment constr
_refine_ls_matrix_type full
_refine_ls_number_parameters 386
_refine_ls_number_reflns 7036
_refine_ls_number_restraints 82
_refine_ls_restrained_S_all 1.058
_refine_ls_R_factor_all 0.0260
_refine_ls_R_factor_gt 0.0243
_refine_ls_shift/su_max 0.003
_refine_ls_shift/su_mean 0.000
_refine_ls_structure_factor_coef Fsqd
_refine_ls_weighting_details 'w=1/[\s^2^(Fo^2^)+(0.0302P)^2^+0.8635P] where P=(Fo^2^+2Fc^2^)/3'
_refine_ls_weighting_scheme calc
_refine_ls_wR_factor_gt 0.0613
_refine_ls_wR_factor_ref 0.0629
_reflns_Friedel_coverage 0.000
_reflns_number_gt 6666
_reflns_number_total 7036
_reflns_threshold_expression 'I > 2\s(I)'
_cod_data_source_file c9dt03120k2.cif
_cod_data_source_block AX1703
_cod_database_code 7701287
_shelx_shelxl_version_number 2014/7
_shelx_space_group_comment
;
The symmetry employed for this shelxl refinement is uniquely defined
by the following loop, which should always be used as a source of
symmetry information in preference to the above space-group names.
They are only intended as comments.
;

loop_
_space_group_symop_operation_xyz
'x, y, z'
'-x, -y, -z'

loop_
_atom_site_label
_atom_site_type_symbol
_atom_site_fract_x
_atom_site_fract_y
_atom_site_fract_z
_atom_site_U_iso_or_equiv
_atom_site_adp_type
_atom_site_occupancy
_atom_site_site_symmetry_order
_atom_site_calc_flag
_atom_site_refinement_flags_posn
_atom_site_refinement_flags_adp
_atom_site_refinement_flags_occupancy
_atom_site_disorder_assembly
_atom_site_disorder_group
C1 C 0.70676(15) 0.60117(12) 0.79936(9) 0.0196(2) Uani 1 1 d . . . . .
C2 C 0.61082(17) 0.54384(13) 0.87698(10) 0.0277(3) Uani 1 1 d . . . . .
H2A H 0.5318 0.5042 0.8526 0.033 Uiso 1 1 calc R U . . .
H2B H 0.6684 0.4775 0.9088 0.033 Uiso 1 1 calc R U . . .
C3 C 0.54680(16) 0.64380(13) 0.94357(9) 0.0249(3) Uani 1 1 d . . . . .
C4 C 0.40916(16) 0.70224(14) 0.93762(10) 0.0265(3) Uani 1 1 d . . . . .
H4 H 0.3538 0.6769 0.8926 0.032 Uiso 1 1 calc R U . . .
C5 C 0.35088(17) 0.79732(14) 0.99647(10) 0.0293(3) Uani 1 1 d . . . . .
C6 C 0.43201(19) 0.83204(15) 1.06262(11) 0.0328(3) Uani 1 1 d . . . . .
H6 H 0.3926 0.8961 1.1034 0.039 Uiso 1 1 calc R U . . .
C7 C 0.56981(19) 0.77517(15) 1.07055(11) 0.0319(3) Uani 1 1 d . . . . .
C8 C 0.62571(17) 0.68059(14) 1.01035(10) 0.0286(3) Uani 1 1 d . . . . .
H8 H 0.7196 0.6407 1.0152 0.034 Uiso 1 1 calc R U . . .
C9 C 0.2031(2) 0.86295(17) 0.98671(13) 0.0414(4) Uani 1 1 d . . . . .
H9A H 0.2056 0.9088 0.9280 0.062 Uiso 1 1 calc R U . . .
H9B H 0.1762 0.9223 1.0360 0.062 Uiso 1 1 calc R U . . .
H9C H 0.1316 0.8003 0.9897 0.062 Uiso 1 1 calc R U . . .
C10 C 0.6575(2) 0.8165(2) 1.14157(14) 0.0485(5) Uani 1 1 d . . . . .
H10A H 0.6680 0.9071 1.1338 0.073 Uiso 1 1 calc R U . . .
H10B H 0.7535 0.7704 1.1349 0.073 Uiso 1 1 calc R U . . .
H10C H 0.6082 0.7989 1.2022 0.073 Uiso 1 1 calc R U . . .
C11 C 0.96568(16) 0.50225(14) 0.80319(11) 0.0282(3) Uani 1 1 d . . . . .
C12 C 0.9226(2) 0.39796(19) 0.87184(15) 0.0499(5) Uani 1 1 d . . . . .
H12A H 0.8745 0.4355 0.9280 0.075 Uiso 1 1 calc R U . . .
H12B H 1.0094 0.3453 0.8852 0.075 Uiso 1 1 calc R U . . .
H12C H 0.8562 0.3460 0.8464 0.075 Uiso 1 1 calc R U . . .
C13 C 1.0567(2) 0.59194(19) 0.84514(14) 0.0453(4) Uani 1 1 d . . . . .
H13A H 1.0868 0.6566 0.7998 0.068 Uiso 1 1 calc R U . . .
H13B H 1.1427 0.5446 0.8651 0.068 Uiso 1 1 calc R U . . .
H13C H 0.9992 0.6322 0.8975 0.068 Uiso 1 1 calc R U . . .
C14 C 1.05122(17) 0.44519(15) 0.71850(13) 0.0352(4) Uani 1 1 d . . . . .
H14A H 0.9927 0.3870 0.6922 0.053 Uiso 1 1 calc R U . . .
H14B H 1.1406 0.3994 0.7349 0.053 Uiso 1 1 calc R U . . .
H14C H 1.0754 0.5125 0.6739 0.053 Uiso 1 1 calc R U . . .
C15 C 0.99465(14) 0.74409(12) 0.62535(9) 0.0198(2) Uani 1 1 d . . . . .
C16 C 0.60156(15) 0.89343(12) 0.78251(10) 0.0243(3) Uani 1 1 d . . . . .
H16 H 0.5141 0.8629 0.8108 0.029 Uiso 1 1 calc R U . . .
C17 C 0.73604(17) 0.88360(13) 0.81915(9) 0.0250(3) Uani 1 1 d . . . . .
H17 H 0.7538 0.8465 0.8765 0.030 Uiso 1 1 calc R U . . .
C18 C 0.83841(15) 0.93834(12) 0.75589(10) 0.0228(3) Uani 1 1 d . . . . .
C19 C 0.98977(17) 0.96899(15) 0.76763(11) 0.0313(3) Uani 1 1 d D . . . .
H19A H 1.0498 0.8898 0.7782 0.038 Uiso 0.895(3) 1 calc R U P A 1
H19B H 0.9864 1.0211 0.8219 0.038 Uiso 0.895(3) 1 calc R U P A 1
H19C H 1.0596 0.9025 0.7394 0.038 Uiso 0.105(3) 1 calc R U P A 2
H19D H 1.0004 0.9680 0.8334 0.038 Uiso 0.105(3) 1 calc R U P A 2
C20A C 1.06169(19) 1.04086(16) 0.68330(13) 0.0313(4) Uani 0.895(3) 1 d D U P A 1
H20A H 1.1371 1.0905 0.7027 0.038 Uiso 0.895(3) 1 calc R U P A 1
H20B H 1.1101 0.9788 0.6392 0.038 Uiso 0.895(3) 1 calc R U P A 1
C21A C 0.9550(2) 1.12908(18) 0.63610(13) 0.0295(4) Uani 0.895(3) 1 d D U P A 1
H21A H 0.9066 1.1922 0.6794 0.035 Uiso 0.895(3) 1 calc R U P A 1
H21B H 1.0076 1.1744 0.5847 0.035 Uiso 0.895(3) 1 calc R U P A 1
C20B C 1.0278(16) 1.0963(8) 0.7260(7) 0.0310(8) Uani 0.105(3) 1 d D U P A 2
H20C H 1.1310 1.1103 0.7277 0.037 Uiso 0.105(3) 1 calc R U P A 2
H20D H 0.9652 1.1671 0.7546 0.037 Uiso 0.105(3) 1 calc R U P A 2
C21B C 0.9933(9) 1.0728(17) 0.6295(9) 0.0305(8) Uani 0.105(3) 1 d D U P A 2
H21C H 1.0559 0.9970 0.6092 0.037 Uiso 0.105(3) 1 calc R U P A 2
H21D H 1.0296 1.1440 0.5912 0.037 Uiso 0.105(3) 1 calc R U P A 2
C22 C 0.84224(15) 1.05445(13) 0.60115(10) 0.0244(3) Uani 1 1 d D . . . .
H22A H 0.7704 1.1125 0.5731 0.029 Uiso 0.895(3) 1 calc R U P A 1
H22B H 0.8895 0.9959 0.5542 0.029 Uiso 0.895(3) 1 calc R U P A 1
H22C H 0.7877 1.1368 0.5916 0.029 Uiso 0.105(3) 1 calc R U P A 2
H22D H 0.8513 1.0069 0.5443 0.029 Uiso 0.105(3) 1 calc R U P A 2
C23 C 0.76746(14) 0.98125(12) 0.67910(9) 0.0197(2) Uani 1 1 d . . . . .
C24 C 0.61997(14) 0.95654(12) 0.69656(9) 0.0212(3) Uani 1 1 d . . . . .
C25 C 0.50470(15) 0.98498(13) 0.63410(11) 0.0276(3) Uani 1 1 d . . . . .
H25A H 0.5476 1.0232 0.5763 0.033 Uiso 1 1 calc R U . . .
H25B H 0.4286 1.0464 0.6626 0.033 Uiso 1 1 calc R U . . .
C26 C 0.43692(15) 0.86419(14) 0.61441(11) 0.0273(3) Uani 1 1 d . . . . .
H26A H 0.3749 0.8367 0.6692 0.033 Uiso 1 1 calc R U . . .
H26B H 0.3754 0.8809 0.5645 0.033 Uiso 1 1 calc R U . . .
C27 C 0.55398(14) 0.76159(13) 0.58786(9) 0.0221(3) Uani 1 1 d . . . . .
C28 C 0.55569(14) 0.63339(13) 0.61763(9) 0.0210(3) Uani 1 1 d . . . . .
C29 C 0.43269(15) 0.56618(14) 0.66667(11) 0.0257(3) Uani 1 1 d . . . . .
H29A H 0.3405 0.5991 0.6442 0.031 Uiso 0.660(4) 1 calc R U P B 1
H29B H 0.4251 0.5817 0.7326 0.031 Uiso 0.660(4) 1 calc R U P B 1
H29C H 0.3496 0.5761 0.6304 0.031 Uiso 0.340(4) 1 calc R U P B 2
H29D H 0.4017 0.6062 0.7258 0.031 Uiso 0.340(4) 1 calc R U P B 2
C30A C 0.4586(3) 0.4236(3) 0.6507(2) 0.0321(5) Uani 0.660(4) 1 d . U P B 1
H30A H 0.3914 0.3787 0.6947 0.039 Uiso 0.660(4) 1 calc R U P B 1
H30B H 0.4362 0.4067 0.5888 0.039 Uiso 0.660(4) 1 calc R U P B 1
C31A C 0.6128(3) 0.3718(2) 0.66059(18) 0.0311(5) Uani 0.660(4) 1 d . U P B 1
H31A H 0.6367 0.3904 0.7218 0.037 Uiso 0.660(4) 1 calc R U P B 1
H31B H 0.6209 0.2792 0.6547 0.037 Uiso 0.660(4) 1 calc R U P B 1
C30B C 0.4728(7) 0.4253(6) 0.6835(5) 0.0314(7) Uani 0.340(4) 1 d . U P B 2
H30C H 0.3835 0.3804 0.6925 0.038 Uiso 0.340(4) 1 calc R U P B 2
H30D H 0.5210 0.4137 0.7396 0.038 Uiso 0.340(4) 1 calc R U P B 2
C31B C 0.5748(5) 0.3677(4) 0.6031(4) 0.0318(6) Uani 0.340(4) 1 d . U P B 2
H31C H 0.5937 0.2761 0.6148 0.038 Uiso 0.340(4) 1 calc R U P B 2
H31D H 0.5268 0.3795 0.5468 0.038 Uiso 0.340(4) 1 calc R U P B 2
C32 C 0.71896(17) 0.42894(14) 0.58935(11) 0.0298(3) Uani 1 1 d . . . . .
H32A H 0.8183 0.4104 0.6063 0.036 Uiso 0.660(4) 1 calc R U P B 1
H32B H 0.7145 0.3900 0.5302 0.036 Uiso 0.660(4) 1 calc R U P B 1
H32C H 0.7736 0.4086 0.6422 0.036 Uiso 0.340(4) 1 calc R U P B 2
H32D H 0.7785 0.3964 0.5341 0.036 Uiso 0.340(4) 1 calc R U P B 2
C33 C 0.68713(15) 0.56898(13) 0.57967(9) 0.0226(3) Uani 1 1 d . . . . .
C34 C 0.76686(15) 0.65700(14) 0.52612(9) 0.0249(3) Uani 1 1 d . . . . .
H34 H 0.8593 0.6396 0.4926 0.030 Uiso 1 1 calc R U . . .
C35 C 0.68580(15) 0.77561(14) 0.53071(9) 0.0239(3) Uani 1 1 d . . . . .
H35 H 0.7144 0.8514 0.5008 0.029 Uiso 1 1 calc R U . . .
N1 N 0.84076(12) 0.58229(10) 0.77258(8) 0.0192(2) Uani 1 1 d . . . . .
N2 N 1.11297(13) 0.74523(12) 0.59444(9) 0.0284(3) Uani 1 1 d . . . . .
Zr1 Zr 0.75397(2) 0.73998(2) 0.68551(2) 0.01545(4) Uani 1 1 d . . . . .

loop_
_atom_site_aniso_label
_atom_site_aniso_U_11
_atom_site_aniso_U_22
_atom_site_aniso_U_33
_atom_site_aniso_U_23
_atom_site_aniso_U_13
_atom_site_aniso_U_12
C1 0.0241(6) 0.0167(6) 0.0173(6) -0.0024(4) 0.0018(5) -0.0030(5)
C2 0.0329(8) 0.0226(7) 0.0246(7) 0.0006(5) 0.0091(6) -0.0030(6)
C3 0.0312(7) 0.0210(6) 0.0199(6) 0.0032(5) 0.0084(5) -0.0047(5)
C4 0.0303(7) 0.0261(7) 0.0217(7) 0.0024(5) 0.0041(5) -0.0058(6)
C5 0.0323(8) 0.0251(7) 0.0275(7) 0.0044(6) 0.0056(6) 0.0004(6)
C6 0.0449(9) 0.0251(7) 0.0255(7) -0.0025(6) 0.0056(6) 0.0016(6)
C7 0.0419(9) 0.0291(7) 0.0242(7) 0.0010(6) -0.0019(6) -0.0039(6)
C8 0.0303(7) 0.0272(7) 0.0263(7) 0.0044(6) 0.0026(6) -0.0012(6)
C9 0.0384(9) 0.0367(9) 0.0452(10) 0.0030(7) 0.0025(8) 0.0072(7)
C10 0.0640(13) 0.0463(10) 0.0380(10) -0.0068(8) -0.0169(9) -0.0028(9)
C11 0.0219(7) 0.0284(7) 0.0346(8) 0.0100(6) -0.0086(6) -0.0020(5)
C12 0.0342(9) 0.0498(11) 0.0619(13) 0.0346(10) -0.0056(8) 0.0033(8)
C13 0.0397(9) 0.0512(11) 0.0502(11) 0.0022(9) -0.0263(8) -0.0058(8)
C14 0.0250(7) 0.0263(7) 0.0524(10) 0.0018(7) -0.0027(7) 0.0051(6)
C15 0.0210(6) 0.0186(6) 0.0198(6) -0.0010(5) -0.0019(5) -0.0018(5)
C16 0.0256(7) 0.0180(6) 0.0262(7) -0.0010(5) 0.0089(5) 0.0004(5)
C17 0.0386(8) 0.0186(6) 0.0168(6) -0.0026(5) 0.0001(5) 0.0003(5)
C18 0.0271(7) 0.0176(6) 0.0239(7) -0.0052(5) -0.0036(5) -0.0004(5)
C19 0.0323(8) 0.0277(7) 0.0369(8) -0.0067(6) -0.0131(6) -0.0044(6)
C20A 0.0264(7) 0.0252(7) 0.0439(9) -0.0014(7) -0.0056(7) -0.0085(6)
C21A 0.0293(8) 0.0216(8) 0.0379(8) 0.0004(6) -0.0013(6) -0.0085(6)
C20B 0.0286(14) 0.0243(14) 0.0411(14) -0.0014(13) -0.0034(13) -0.0081(13)
C21B 0.0285(14) 0.0231(14) 0.0407(14) -0.0006(13) -0.0028(13) -0.0088(13)
C22 0.0239(6) 0.0201(6) 0.0279(7) 0.0034(5) 0.0025(5) -0.0040(5)
C23 0.0208(6) 0.0157(5) 0.0217(6) -0.0009(5) 0.0012(5) -0.0012(5)
C24 0.0201(6) 0.0159(6) 0.0259(7) 0.0008(5) 0.0025(5) 0.0013(5)
C25 0.0207(6) 0.0225(7) 0.0389(8) 0.0056(6) -0.0039(6) 0.0010(5)
C26 0.0183(6) 0.0266(7) 0.0371(8) 0.0060(6) -0.0062(6) -0.0009(5)
C27 0.0178(6) 0.0261(7) 0.0234(6) 0.0026(5) -0.0062(5) -0.0039(5)
C28 0.0173(6) 0.0236(6) 0.0232(6) -0.0010(5) -0.0048(5) -0.0045(5)
C29 0.0179(6) 0.0264(7) 0.0332(8) 0.0035(6) -0.0042(5) -0.0050(5)
C30A 0.0302(10) 0.0270(8) 0.0407(13) -0.0014(11) -0.0048(11) -0.0101(8)
C31A 0.0323(10) 0.0242(8) 0.0375(12) -0.0027(8) -0.0051(9) -0.0043(7)
C30B 0.0316(13) 0.0256(11) 0.0390(16) -0.0017(14) -0.0063(14) -0.0094(11)
C31B 0.0320(12) 0.0251(11) 0.0406(14) -0.0039(12) -0.0084(12) -0.0079(10)
C32 0.0283(7) 0.0265(7) 0.0352(8) -0.0107(6) -0.0047(6) -0.0003(6)
C33 0.0213(6) 0.0268(7) 0.0210(6) -0.0076(5) -0.0042(5) -0.0033(5)
C34 0.0217(6) 0.0374(8) 0.0163(6) -0.0072(5) -0.0007(5) -0.0060(6)
C35 0.0229(6) 0.0319(7) 0.0183(6) 0.0025(5) -0.0047(5) -0.0080(5)
N1 0.0200(5) 0.0184(5) 0.0193(5) 0.0011(4) -0.0030(4) -0.0023(4)
N2 0.0214(6) 0.0294(6) 0.0336(7) -0.0023(5) 0.0021(5) -0.0038(5)
Zr1 0.01404(6) 0.01642(6) 0.01541(7) -0.00050(4) 0.00048(4) -0.00134(4)

loop_
_atom_type_symbol
_atom_type_description
_atom_type_scat_dispersion_real
_atom_type_scat_dispersion_imag
_atom_type_scat_source
C C 0.0033 0.0016 'International Tables Vol C Tables 4.2.6.8 and 6.1.1.4'
H H 0.0000 0.0000 'International Tables Vol C Tables 4.2.6.8 and 6.1.1.4'
N N 0.0061 0.0033 'International Tables Vol C Tables 4.2.6.8 and 6.1.1.4'
Zr Zr -2.9673 0.5597 'International Tables Vol C Tables 4.2.6.8 and 6.1.1.4'

loop_
_geom_angle_atom_site_label_1
_geom_angle_atom_site_label_2
_geom_angle_atom_site_label_3
_geom_angle
N1 C1 C2 132.23(13)
N1 C1 Zr1 73.66(8)
C2 C1 Zr1 153.88(10)
C3 C2 C1 110.55(11)
C3 C2 H2A 109.5
C1 C2 H2A 109.5
C3 C2 H2B 109.5
C1 C2 H2B 109.5
H2A C2 H2B 108.1
C8 C3 C4 118.77(13)
C8 C3 C2 120.62(14)
C4 C3 C2 120.59(14)
C3 C4 C5 121.20(15)
C3 C4 H4 119.4
C5 C4 H4 119.4
C6 C5 C4 118.79(15)
C6 C5 C9 120.82(15)
C4 C5 C9 120.38(16)
C5 C6 C7 121.41(14)
C5 C6 H6 119.3
C7 C6 H6 119.3
C6 C7 C8 118.53(15)
C6 C7 C10 120.52(15)
C8 C7 C10 120.94(16)
C3 C8 C7 121.28(15)
C3 C8 H8 119.4
C7 C8 H8 119.4
C5 C9 H9A 109.5
C5 C9 H9B 109.5
H9A C9 H9B 109.5
C5 C9 H9C 109.5
H9A C9 H9C 109.5
H9B C9 H9C 109.5
C7 C10 H10A 109.5
C7 C10 H10B 109.5
H10A C10 H10B 109.5
C7 C10 H10C 109.5
H10A C10 H10C 109.5
H10B C10 H10C 109.5
N1 C11 C14 106.95(12)
N1 C11 C13 105.73(13)
C14 C11 C13 109.80(14)
N1 C11 C12 114.06(12)
C14 C11 C12 109.95(15)
C13 C11 C12 110.20(15)
C11 C12 H12A 109.5
C11 C12 H12B 109.5
H12A C12 H12B 109.5
C11 C12 H12C 109.5
H12A C12 H12C 109.5
H12B C12 H12C 109.5
C11 C13 H13A 109.5
C11 C13 H13B 109.5
H13A C13 H13B 109.5
C11 C13 H13C 109.5
H13A C13 H13C 109.5
H13B C13 H13C 109.5
C11 C14 H14A 109.5
C11 C14 H14B 109.5
H14A C14 H14B 109.5
C11 C14 H14C 109.5
H14A C14 H14C 109.5
H14B C14 H14C 109.5
N2 C15 Zr1 178.91(12)
C24 C16 C17 108.36(12)
C24 C16 Zr1 76.21(8)
C17 C16 Zr1 76.11(8)
C24 C16 H16 125.8
C17 C16 H16 125.8
Zr1 C16 H16 114.1
C18 C17 C16 108.14(12)
C18 C17 Zr1 77.41(8)
C16 C17 Zr1 70.89(8)
C18 C17 H17 125.9
C16 C17 H17 125.9
Zr1 C17 H17 117.7
C17 C18 C23 107.74(12)
C17 C18 C19 128.90(13)
C23 C18 C19 122.68(13)
C17 C18 Zr1 70.89(8)
C23 C18 Zr1 73.01(7)
C19 C18 Zr1 129.01(9)
C18 C19 C20B 113.6(5)
C18 C19 C20A 112.29(13)
C18 C19 H19A 109.1
C20A C19 H19A 109.1
C18 C19 H19B 109.1
C20A C19 H19B 109.1
H19A C19 H19B 107.9
C18 C19 H19C 108.9
C20B C19 H19C 108.9
C18 C19 H19D 108.9
C20B C19 H19D 108.9
H19C C19 H19D 107.7
C21A C20A C19 113.45(14)
C21A C20A H20A 108.9
C19 C20A H20A 108.9
C21A C20A H20B 108.9
C19 C20A H20B 108.9
H20A C20A H20B 107.7
C22 C21A C20A 110.05(14)
C22 C21A H21A 109.7
C20A C21A H21A 109.7
C22 C21A H21B 109.7
C20A C21A H21B 109.6
H21A C21A H21B 108.2
C19 C20B C21B 96.9(9)
C19 C20B H20C 112.4
C21B C20B H20C 112.4
C19 C20B H20D 112.4
C21B C20B H20D 112.4
H20C C20B H20D 109.9
C20B C21B C22 126.2(10)
C20B C21B H21C 105.8
C22 C21B H21C 105.8
C20B C21B H21D 105.8
C22 C21B H21D 105.8
H21C C21B H21D 106.2
C23 C22 C21A 109.29(13)
C23 C22 C21B 105.1(6)
C23 C22 H22A 109.8
C21A C22 H22A 109.8
C23 C22 H22B 109.8
C21A C22 H22B 109.8
H22A C22 H22B 108.3
C23 C22 H22C 110.7
C21B C22 H22C 110.7
C23 C22 H22D 110.7
C21B C22 H22D 110.7
H22C C22 H22D 108.8
C24 C23 C18 108.39(12)
C24 C23 C22 129.17(12)
C18 C23 C22 122.00(12)
C24 C23 Zr1 71.88(7)
C18 C23 Zr1 75.18(7)
C22 C23 Zr1 124.97(9)
C23 C24 C16 107.31(12)
C23 C24 C25 126.89(12)
C16 C24 C25 125.73(13)
C23 C24 Zr1 76.01(7)
C16 C24 Zr1 70.83(7)
C25 C24 Zr1 116.29(9)
C24 C25 C26 110.51(11)
C24 C25 H25A 109.5
C26 C25 H25A 109.5
C24 C25 H25B 109.5
C26 C25 H25B 109.5
H25A C25 H25B 108.1
C27 C26 C25 110.07(11)
C27 C26 H26A 109.6
C25 C26 H26A 109.6
C27 C26 H26B 109.6
C25 C26 H26B 109.6
H26A C26 H26B 108.2
C28 C27 C35 107.11(12)
C28 C27 C26 126.32(12)
C35 C27 C26 126.54(13)
C28 C27 Zr1 77.12(8)
C35 C27 Zr1 72.33(7)
C26 C27 Zr1 114.80(9)
C33 C28 C27 108.66(12)
C33 C28 C29 122.74(12)
C27 C28 C29 127.77(12)
C33 C28 Zr1 75.60(7)
C27 C28 Zr1 70.30(7)
C29 C28 Zr1 128.46(9)
C28 C29 C30B 113.0(3)
C28 C29 C30A 109.97(16)
C28 C29 H29A 109.7
C30A C29 H29A 109.7
C28 C29 H29B 109.7
C30A C29 H29B 109.7
H29A C29 H29B 108.2
C28 C29 H29C 109.0
C30B C29 H29C 109.0
C28 C29 H29D 109.0
C30B C29 H29D 109.0
H29C C29 H29D 107.8
C31A C30A C29 113.0(2)
C31A C30A H30A 109.0
C29 C30A H30A 109.0
C31A C30A H30B 109.0
C29 C30A H30B 109.0
H30A C30A H30B 107.8
C32 C31A C30A 111.2(2)
C32 C31A H31A 109.4
C30A C31A H31A 109.4
C32 C31A H31B 109.4
C30A C31A H31B 109.4
H31A C31A H31B 108.0
C29 C30B C31B 111.7(5)
C29 C30B H30C 109.3
C31B C30B H30C 109.3
C29 C30B H30D 109.3
C31B C30B H30D 109.3
H30C C30B H30D 107.9
C32 C31B C30B 111.5(4)
C32 C31B H31C 109.3
C30B C31B H31C 109.3
C32 C31B H31D 109.3
C30B C31B H31D 109.3
H31C C31B H31D 108.0
C33 C32 C31A 111.65(14)
C33 C32 C31B 108.5(2)
C33 C32 H32A 109.3
C31A C32 H32A 109.3
C33 C32 H32B 109.3
C31A C32 H32B 109.3
H32A C32 H32B 108.0
C33 C32 H32C 110.0
C31B C32 H32C 110.0
C33 C32 H32D 110.0
C31B C32 H32D 110.0
H32C C32 H32D 108.4
C34 C33 C28 107.64(12)
C34 C33 C32 128.95(13)
C28 C33 C32 123.05(13)
C34 C33 Zr1 71.35(8)
C28 C33 Zr1 72.61(7)
C32 C33 Zr1 126.97(10)
C33 C34 C35 108.43(12)
C33 C34 Zr1 76.88(8)
C35 C34 Zr1 70.47(8)
C33 C34 H34 125.8
C35 C34 H34 125.8
Zr1 C34 H34 118.7
C34 C35 C27 108.17(12)
C34 C35 Zr1 76.65(8)
C27 C35 Zr1 74.16(8)
C34 C35 H35 125.9
C27 C35 H35 125.9
Zr1 C35 H35 115.4
C1 N1 C11 136.04(12)
C1 N1 Zr1 73.37(8)
C11 N1 Zr1 150.14(9)
C1 Zr1 N1 32.97(4)
C1 Zr1 C15 116.40(5)
N1 Zr1 C15 83.51(4)
C1 Zr1 C35 135.92(5)
N1 Zr1 C35 139.00(5)
C15 Zr1 C35 88.50(5)
C1 Zr1 C16 85.66(5)
N1 Zr1 C16 109.30(4)
C15 Zr1 C16 129.29(5)
C35 Zr1 C16 106.80(5)
C1 Zr1 C27 110.40(5)
N1 Zr1 C27 133.19(4)
C15 Zr1 C27 121.96(5)
C35 Zr1 C27 33.52(4)
C16 Zr1 C27 85.19(5)
C1 Zr1 C17 80.18(5)
N1 Zr1 C17 89.11(4)
C15 Zr1 C17 102.67(5)
C35 Zr1 C17 131.83(5)
C16 Zr1 C17 33.00(5)
C27 Zr1 C17 117.70(5)
C1 Zr1 C24 117.85(5)
N1 Zr1 C24 141.30(4)
C15 Zr1 C24 113.20(4)
C35 Zr1 C24 78.31(5)
C16 Zr1 C24 32.95(4)
C27 Zr1 C24 68.64(5)
C17 Zr1 C24 54.07(5)
C1 Zr1 C34 116.06(5)
N1 Zr1 C34 106.83(5)
C15 Zr1 C34 74.67(5)
C35 Zr1 C34 32.88(5)
C16 Zr1 C34 138.27(5)
C27 Zr1 C34 54.54(5)
C17 Zr1 C34 163.22(5)
C24 Zr1 C34 111.16(5)
C1 Zr1 C28 82.50(5)
N1 Zr1 C28 100.67(4)
C15 Zr1 C28 126.77(4)
C35 Zr1 C28 54.08(4)
C16 Zr1 C28 99.64(5)
C27 Zr1 C28 32.58(4)
C17 Zr1 C28 130.23(5)
C24 Zr1 C28 96.18(4)
C34 Zr1 C28 53.11(4)
C1 Zr1 C23 133.10(4)
N1 Zr1 C23 134.46(4)
C15 Zr1 C23 81.81(4)
C35 Zr1 C23 83.38(5)
C16 Zr1 C23 53.71(4)
C27 Zr1 C23 90.48(4)
C17 Zr1 C23 53.11(4)
C24 Zr1 C23 32.11(4)
C34 Zr1 C23 110.31(5)
C28 Zr1 C23 122.48(4)
C1 Zr1 C33 86.00(5)
N1 Zr1 C33 87.37(4)
C15 Zr1 C33 96.90(4)
C35 Zr1 C33 53.71(5)
C16 Zr1 C33 131.42(5)
C27 Zr1 C33 53.80(4)
C17 Zr1 C33 159.59(5)
C24 Zr1 C33 122.43(5)
C34 Zr1 C33 31.78(5)
C28 Zr1 C33 31.79(4)
C23 Zr1 C33 137.06(4)

loop_
_geom_bond_atom_site_label_1
_geom_bond_atom_site_label_2
_geom_bond_distance
C1 N1 1.2676(17)
C1 C2 1.5157(18)
C1 Zr1 2.2318(13)
C2 C3 1.5149(19)
C2 H2A 0.9900
C2 H2B 0.9900
C3 C8 1.387(2)
C3 C4 1.389(2)
C4 C5 1.394(2)
C4 H4 0.9500
C5 C6 1.385(2)
C5 C9 1.512(2)
C6 C7 1.389(2)
C6 H6 0.9500
C7 C8 1.397(2)
C7 C10 1.506(2)
C8 H8 0.9500
C9 H9A 0.9800
C9 H9B 0.9800
C9 H9C 0.9800
C10 H10A 0.9800
C10 H10B 0.9800
C10 H10C 0.9800
C11 N1 1.4886(17)
C11 C14 1.523(2)
C11 C13 1.526(2)
C11 C12 1.526(2)
C12 H12A 0.9800
C12 H12B 0.9800
C12 H12C 0.9800
C13 H13A 0.9800
C13 H13B 0.9800
C13 H13C 0.9800
C14 H14A 0.9800
C14 H14B 0.9800
C14 H14C 0.9800
C15 N2 1.1452(18)
C15 Zr1 2.3198(13)
C16 C24 1.4172(19)
C16 C17 1.418(2)
C16 Zr1 2.4608(13)
C16 H16 0.9500
C17 C18 1.406(2)
C17 Zr1 2.5282(13)
C17 H17 0.9500
C18 C23 1.4239(19)
C18 C19 1.507(2)
C18 Zr1 2.6113(13)
C19 C20B 1.523(4)
C19 C20A 1.555(2)
C19 H19A 0.9900
C19 H19B 0.9900
C19 H19C 0.9900
C19 H19D 0.9900
C20A C21A 1.522(3)
C20A H20A 0.9900
C20A H20B 0.9900
C21A C22 1.519(2)
C21A H21A 0.9900
C21A H21B 0.9900
C20B C21B 1.536(4)
C20B H20C 0.9900
C20B H20D 0.9900
C21B C22 1.546(4)
C21B H21C 0.9900
C21B H21D 0.9900
C22 C23 1.5055(18)
C22 H22A 0.9900
C22 H22B 0.9900
C22 H22C 0.9900
C22 H22D 0.9900
C23 C24 1.4152(18)
C23 Zr1 2.5833(13)
C24 C25 1.504(2)
C24 Zr1 2.5302(13)
C25 C26 1.534(2)
C25 H25A 0.9900
C25 H25B 0.9900
C26 C27 1.5063(19)
C26 H26A 0.9900
C26 H26B 0.9900
C27 C28 1.4196(19)
C27 C35 1.4246(19)
C27 Zr1 2.4820(13)
C28 C33 1.4189(19)
C28 C29 1.5050(19)
C28 Zr1 2.5700(13)
C29 C30B 1.534(7)
C29 C30A 1.541(3)
C29 H29A 0.9900
C29 H29B 0.9900
C29 H29C 0.9900
C29 H29D 0.9900
C30A C31A 1.517(4)
C30A H30A 0.9900
C30A H30B 0.9900
C31A C32 1.509(3)
C31A H31A 0.9900
C31A H31B 0.9900
C30B C31B 1.545(8)
C30B H30C 0.9900
C30B H30D 0.9900
C31B C32 1.534(5)
C31B H31C 0.9900
C31B H31D 0.9900
C32 C33 1.502(2)
C32 H32A 0.9900
C32 H32B 0.9900
C32 H32C 0.9900
C32 H32D 0.9900
C33 C34 1.410(2)
C33 Zr1 2.6085(13)
C34 C35 1.416(2)
C34 Zr1 2.5378(13)
C34 H34 0.9500
C35 Zr1 2.4582(14)
C35 H35 0.9500
N1 Zr1 2.2351(11)

loop_
_geom_torsion_atom_site_label_1
_geom_torsion_atom_site_label_2
_geom_torsion_atom_site_label_3
_geom_torsion_atom_site_label_4
_geom_torsion
N1 C1 C2 C3 117.99(16)
Zr1 C1 C2 C3 -53.1(3)
C1 C2 C3 C8 -82.68(17)
C1 C2 C3 C4 95.92(16)
C8 C3 C4 C5 0.8(2)
C2 C3 C4 C5 -177.81(13)
C3 C4 C5 C6 -0.9(2)
C3 C4 C5 C9 177.80(14)
C4 C5 C6 C7 0.7(2)
C9 C5 C6 C7 -178.00(15)
C5 C6 C7 C8 -0.4(2)
C5 C6 C7 C10 178.56(16)
C4 C3 C8 C7 -0.5(2)
C2 C3 C8 C7 178.12(13)
C6 C7 C8 C3 0.3(2)
C10 C7 C8 C3 -178.66(15)
C24 C16 C17 C18 -0.95(15)
Zr1 C16 C17 C18 69.13(9)
C24 C16 C17 Zr1 -70.08(9)
C16 C17 C18 C23 -0.59(15)
Zr1 C17 C18 C23 64.18(9)
C16 C17 C18 C19 170.02(13)
Zr1 C17 C18 C19 -125.21(14)
C16 C17 C18 Zr1 -64.77(9)
C17 C18 C19 C20B -137.9(6)
C23 C18 C19 C20B 31.5(6)
Zr1 C18 C19 C20B 125.7(6)
C17 C18 C19 C20A -174.54(14)
C23 C18 C19 C20A -5.18(19)
Zr1 C18 C19 C20A 89.00(15)
C18 C19 C20A C21A 33.80(19)
C19 C20A C21A C22 -61.53(19)
C18 C19 C20B C21B -55.4(9)
C19 C20B C21B C22 65.7(17)
C20A C21A C22 C23 56.79(18)
C20B C21B C22 C23 -36.7(16)
C17 C18 C23 C24 1.92(15)
C19 C18 C23 C24 -169.41(12)
Zr1 C18 C23 C24 64.72(9)
C17 C18 C23 C22 174.94(12)
C19 C18 C23 C22 3.6(2)
Zr1 C18 C23 C22 -122.26(12)
C17 C18 C23 Zr1 -62.80(9)
C19 C18 C23 Zr1 125.88(13)
C21A C22 C23 C24 142.05(15)
C21B C22 C23 C24 168.3(7)
C21A C22 C23 C18 -29.40(18)
C21B C22 C23 C18 -3.1(7)
C21A C22 C23 Zr1 -123.35(12)
C21B C22 C23 Zr1 -97.1(7)
C18 C23 C24 C16 -2.49(15)
C22 C23 C24 C16 -174.85(13)
Zr1 C23 C24 C16 64.40(9)
C18 C23 C24 C25 -179.45(13)
C22 C23 C24 C25 8.2(2)
Zr1 C23 C24 C25 -112.56(14)
C18 C23 C24 Zr1 -66.89(9)
C22 C23 C24 Zr1 120.75(14)
C17 C16 C24 C23 2.12(15)
Zr1 C16 C24 C23 -67.89(9)
C17 C16 C24 C25 179.13(13)
Zr1 C16 C24 C25 109.12(13)
C17 C16 C24 Zr1 70.01(9)
C23 C24 C25 C26 122.01(15)
C16 C24 C25 C26 -54.42(19)
Zr1 C24 C25 C26 30.08(15)
C24 C25 C26 C27 -48.48(17)
C25 C26 C27 C28 137.29(14)
C25 C26 C27 C35 -40.48(19)
C25 C26 C27 Zr1 45.29(14)
C35 C27 C28 C33 0.22(15)
C26 C27 C28 C33 -177.90(13)
Zr1 C27 C28 C33 -66.44(10)
C35 C27 C28 C29 -169.41(13)
C26 C27 C28 C29 12.5(2)
Zr1 C27 C28 C29 123.93(14)
C35 C27 C28 Zr1 66.66(9)
C26 C27 C28 Zr1 -111.46(14)
C33 C28 C29 C30B 8.6(3)
C27 C28 C29 C30B 176.9(3)
Zr1 C28 C29 C30B -89.1(3)
C33 C28 C29 C30A -12.1(2)
C27 C28 C29 C30A 156.23(18)
Zr1 C28 C29 C30A -109.71(17)
C28 C29 C30A C31A 44.7(3)
C29 C30A C31A C32 -63.7(3)
C28 C29 C30B C31B -36.7(5)
C29 C30B C31B C32 62.2(5)
C30A C31A C32 C33 45.0(2)
C30B C31B C32 C33 -54.3(4)
C27 C28 C33 C34 -0.18(15)
C29 C28 C33 C34 170.08(12)
Zr1 C28 C33 C34 -63.18(9)
C27 C28 C33 C32 -173.77(13)
C29 C28 C33 C32 -3.5(2)
Zr1 C28 C33 C32 123.24(13)
C27 C28 C33 Zr1 62.99(9)
C29 C28 C33 Zr1 -126.75(13)
C31A C32 C33 C34 174.66(16)
C31B C32 C33 C34 -146.1(2)
C31A C32 C33 C28 -13.2(2)
C31B C32 C33 C28 26.1(3)
C31A C32 C33 Zr1 79.28(17)
C31B C32 C33 Zr1 118.6(2)
C28 C33 C34 C35 0.07(15)
C32 C33 C34 C35 173.16(14)
Zr1 C33 C34 C35 -63.93(9)
C28 C33 C34 Zr1 64.00(9)
C32 C33 C34 Zr1 -122.91(14)
C33 C34 C35 C27 0.07(15)
Zr1 C34 C35 C27 -68.09(9)
C33 C34 C35 Zr1 68.15(10)
C28 C27 C35 C34 -0.18(15)
C26 C27 C35 C34 177.94(13)
Zr1 C27 C35 C34 69.77(9)
C28 C27 C35 Zr1 -69.95(9)
C26 C27 C35 Zr1 108.16(14)
C2 C1 N1 C11 -2.2(3)
Zr1 C1 N1 C11 173.76(16)
C2 C1 N1 Zr1 -175.94(16)
C14 C11 N1 C1 136.54(16)
C13 C11 N1 C1 -106.47(18)
C12 C11 N1 C1 14.8(2)
C14 C11 N1 Zr1 -55.5(2)
C13 C11 N1 Zr1 61.5(2)
C12 C11 N1 Zr1 -177.31(15)
